data_4100560
_journal_name_full 'Journal of the American Chemical Society'
_journal_year 2005
_chemical_formula_moiety 'C25 H34 Br1 Mo1 O3 P1'
_chemical_formula_sum 'C25 H34 Br Mo O3 P'
_chemical_formula_weight 589.34
_space_group_IT_number 2
_space_group_name_Hall '-P 1'
_space_group_name_H-M_alt 'P -1'
_symmetry_cell_setting triclinic
_symmetry_Int_Tables_number 2
_symmetry_space_group_name_Hall '-P 1'
_symmetry_space_group_name_H-M 'P -1'
_cell_angle_alpha 104.57(3)
_cell_angle_beta 108.57(3)
_cell_angle_gamma 103.77(3)
_cell_formula_units_Z 2
_cell_length_a 10.903(2)
_cell_length_b 11.395(2)
_cell_length_c 12.157(2)
_cell_measurement_temperature 298(2)
_cell_measurement_wavelength 0.71073
_cell_volume 1299.8(5)
_diffrn_ambient_temperature 298(2)
_exptl_crystal_density_diffrn 1.506
_cod_database_code 4100560

loop_
_symmetry_equiv_pos_as_xyz
'x, y, z'
'-x, -y, -z'

loop_
_atom_site_label
_atom_site_type_symbol
_atom_site_fract_x
_atom_site_fract_y
_atom_site_fract_z
_atom_site_U_iso_or_equiv
_atom_site_adp_type
_atom_site_occupancy
_atom_site_symmetry_multiplicity
_atom_site_calc_flag
_atom_site_refinement_flags
_atom_site_disorder_assembly
_atom_site_disorder_group
Mo1 Mo 1.21287(2) 0.55449(2) 0.30312(2) 0.03571(9) Uani 1 1 d . . .
Br1 Br 1.38226(4) 0.67323(4) 0.54325(3) 0.05888(12) Uani 1 1 d . . .
P3 P 1.05259(8) 0.64819(7) 0.37262(7) 0.03566(17) Uani 1 1 d . . .
O3 O 1.0979(2) 0.7027(2) 0.5205(2) 0.0489(5) Uani 1 1 d D . .
C11 C 1.3679(3) 0.6747(3) 0.2904(3) 0.0533(8) Uani 1 1 d . . .
O11 O 1.4541(3) 0.7391(3) 0.2767(3) 0.0831(9) Uani 1 1 d . . .
C12 C 1.1282(3) 0.6155(3) 0.1714(3) 0.0414(7) Uani 1 1 d . . .
O12 O 1.0840(3) 0.6527(3) 0.0934(2) 0.0586(6) Uani 1 1 d . . .
C21 C 1.2495(4) 0.3718(3) 0.3532(3) 0.0545(8) Uani 1 1 d . . .
H21 H 1.305 0.3767 0.4315 0.065 Uiso 1 1 calc R . .
C22 C 1.2933(4) 0.3832(3) 0.2600(4) 0.0585(9) Uani 1 1 d . . .
H22 H 1.3832 0.3985 0.2657 0.07 Uiso 1 1 calc R . .
C23 C 1.1787(4) 0.3677(3) 0.1549(3) 0.0552(9) Uani 1 1 d . . .
H23 H 1.1791 0.3696 0.0789 0.066 Uiso 1 1 calc R . .
C24 C 1.0633(3) 0.3488(3) 0.1864(3) 0.0475(7) Uani 1 1 d . . .
H24 H 0.9738 0.3366 0.135 0.057 Uiso 1 1 calc R . .
C25 C 1.1077(3) 0.3516(3) 0.3101(3) 0.0485(8) Uani 1 1 d . . .
H25 H 1.0531 0.3419 0.3547 0.058 Uiso 1 1 calc R . .
C31 C 0.9797(3) 0.7583(3) 0.3083(2) 0.0322(6) Uani 1 1 d . . .
C32 C 0.8393(3) 0.6898(3) 0.2301(3) 0.0353(6) Uani 1 1 d . . .
C33 C 0.7606(3) 0.7451(3) 0.1613(3) 0.0420(7) Uani 1 1 d . . .
H33 H 0.6685 0.6974 0.1099 0.05 Uiso 1 1 calc R . .
C34 C 0.8155(3) 0.8691(3) 0.1671(3) 0.0444(7) Uani 1 1 d . A .
C35 C 0.9534(3) 0.9360(3) 0.2453(3) 0.0446(7) Uani 1 1 d . . .
H35 H 0.9912 1.0203 0.2501 0.053 Uiso 1 1 calc R . .
C36 C 1.0392(3) 0.8869(3) 0.3172(3) 0.0373(6) Uani 1 1 d . . .
C41 C 0.7760(3) 0.5499(3) 0.2190(3) 0.0379(6) Uani 1 1 d . . .
C42 C 0.8808(3) 0.5296(3) 0.3239(3) 0.0429(7) Uani 1 1 d . . .
H42A H 0.8827 0.4428 0.2958 0.051 Uiso 1 1 calc R . .
H42B H 0.8542 0.5396 0.3937 0.051 Uiso 1 1 calc R . .
C43 C 0.7514(4) 0.4583(3) 0.0922(3) 0.0550(8) Uani 1 1 d . . .
H43A H 0.6842 0.4723 0.0282 0.083 Uiso 1 1 calc R . .
H43B H 0.7182 0.3705 0.0876 0.083 Uiso 1 1 calc R . .
H43C H 0.8364 0.4746 0.081 0.083 Uiso 1 1 calc R . .
C44 C 0.6381(3) 0.5261(4) 0.2337(4) 0.0579(9) Uani 1 1 d . . .
H44A H 0.6498 0.5914 0.3075 0.087 Uiso 1 1 calc R . .
H44B H 0.6088 0.4425 0.2399 0.087 Uiso 1 1 calc R . .
H44C H 0.5697 0.5295 0.1628 0.087 Uiso 1 1 calc R . .
C61 C 0.7312(4) 0.9336(4) 0.0919(3) 0.0624(10) Uani 1 1 d D . .
C51 C 1.1876(3) 0.9814(3) 0.3978(3) 0.0441(7) Uani 1 1 d . . .
C52 C 1.2785(4) 0.9319(4) 0.4816(4) 0.0754(12) Uani 1 1 d . . .
H52A H 1.3691 0.9961 0.5267 0.113 Uiso 1 1 calc R . .
H52B H 1.2842 0.8544 0.4327 0.113 Uiso 1 1 calc R . .
H52C H 1.2403 0.9133 0.539 0.113 Uiso 1 1 calc R . .
C53 C 1.2571(4) 1.0137(5) 0.3114(4) 0.0893(15) Uani 1 1 d . . .
H53A H 1.3483 1.0761 0.3604 0.134 Uiso 1 1 calc R . .
H53B H 1.2036 1.0487 0.2579 0.134 Uiso 1 1 calc R . .
H53C H 1.2627 0.9364 0.262 0.134 Uiso 1 1 calc R . .
C54 C 1.1839(4) 1.1048(3) 0.4800(4) 0.0711(11) Uani 1 1 d . . .
H54A H 1.1404 1.0846 0.5335 0.107 Uiso 1 1 calc R . .
H54B H 1.1325 1.1431 0.4288 0.107 Uiso 1 1 calc R . .
H54C H 1.2763 1.1645 0.5293 0.107 Uiso 1 1 calc R . .
C62 C 0.7301(8) 1.0542(7) 0.1795(6) 0.074(2) Uani 0.65 1 d P A 1
H62A H 0.8217 1.1029 0.2418 0.11 Uiso 0.65 1 calc PR A 1
H62B H 0.6693 1.0299 0.2186 0.11 Uiso 0.65 1 calc PR A 1
H62C H 0.6986 1.1062 0.1335 0.11 Uiso 0.65 1 calc PR A 1
C63 C 0.5908(7) 0.8413(6) 0.0001(7) 0.081(2) Uani 0.65 1 d P A 1
H63A H 0.534 0.8199 0.0435 0.122 Uiso 0.65 1 calc PR A 1
H63B H 0.599 0.7641 -0.0463 0.122 Uiso 0.65 1 calc PR A 1
H63C H 0.5495 0.881 -0.0555 0.122 Uiso 0.65 1 calc PR A 1
C64 C 0.8141(7) 0.9834(7) 0.0138(6) 0.0740(18) Uani 0.65 1 d PD A 1
H64A H 0.7645 1.0245 -0.0351 0.111 Uiso 0.65 1 calc PR A 1
H64B H 0.8229 0.911 -0.04 0.111 Uiso 0.65 1 calc PR A 1
H64C H 0.9042 1.0441 0.07 0.111 Uiso 0.65 1 calc PR A 1
C73 C 0.6528(18) 0.8579(17) -0.0387(15) 0.094(5) Uiso 0.35 1 d P A 2
H73A H 0.5983 0.9029 -0.0769 0.141 Uiso 0.35 1 calc PR A 2
H73B H 0.5932 0.7756 -0.0481 0.141 Uiso 0.35 1 calc PR A 2
H73C H 0.7148 0.8448 -0.0777 0.141 Uiso 0.35 1 calc PR A 2
C74 C 0.775(2) 1.0654(19) 0.1279(19) 0.115(6) Uiso 0.35 1 d P A 2
H74A H 0.8422 1.0939 0.096 0.173 Uiso 0.35 1 calc PR A 2
H74B H 0.8161 1.1029 0.2169 0.173 Uiso 0.35 1 calc PR A 2
H74C H 0.698 1.092 0.0962 0.173 Uiso 0.35 1 calc PR A 2
C72 C 0.5919(15) 0.9171(17) 0.1262(16) 0.109(5) Uiso 0.35 1 d PD A 2
H72A H 0.6204 0.9422 0.2145 0.163 Uiso 0.35 1 calc PR A 2
H72B H 0.5314 0.8285 0.0869 0.163 Uiso 0.35 1 calc PR A 2
H72C H 0.5443 0.9712 0.0968 0.163 Uiso 0.35 1 calc PR A 2
H3 H 1.178(2) 0.717(3) 0.557(3) 0.045(10) Uiso 1 1 d D . .

loop_
_atom_site_aniso_label
_atom_site_aniso_U_11
_atom_site_aniso_U_22
_atom_site_aniso_U_33
_atom_site_aniso_U_23
_atom_site_aniso_U_13
_atom_site_aniso_U_12
Mo1 0.03178(14) 0.03615(15) 0.04383(15) 0.01760(11) 0.01540(11) 0.01579(11)
Br1 0.0446(2) 0.0607(2) 0.0561(2) 0.02090(17) 0.00105(16) 0.01864(17)
P3 0.0348(4) 0.0374(4) 0.0377(4) 0.0161(3) 0.0145(3) 0.0146(3)
O3 0.0477(14) 0.0613(15) 0.0396(12) 0.0195(11) 0.0171(11) 0.0211(12)
C11 0.0417(18) 0.052(2) 0.069(2) 0.0227(17) 0.0235(17) 0.0176(16)
O11 0.0556(16) 0.080(2) 0.125(3) 0.0463(19) 0.0496(18) 0.0133(15)
C12 0.0432(17) 0.0423(17) 0.0424(16) 0.0143(14) 0.0200(14) 0.0180(14)
O12 0.0756(17) 0.0695(17) 0.0478(13) 0.0317(12) 0.0280(13) 0.0381(14)
C21 0.058(2) 0.0444(19) 0.064(2) 0.0267(17) 0.0161(18) 0.0260(17)
C22 0.052(2) 0.049(2) 0.092(3) 0.0308(19) 0.036(2) 0.0313(17)
C23 0.068(2) 0.048(2) 0.062(2) 0.0191(17) 0.0344(19) 0.0299(18)
C24 0.0473(18) 0.0368(17) 0.0552(19) 0.0141(15) 0.0168(15) 0.0166(14)
C25 0.0523(19) 0.0407(17) 0.062(2) 0.0254(15) 0.0272(17) 0.0193(15)
C31 0.0303(14) 0.0318(14) 0.0369(14) 0.0130(11) 0.0141(12) 0.0130(11)
C32 0.0333(14) 0.0336(15) 0.0400(14) 0.0125(12) 0.0156(12) 0.0126(12)
C33 0.0319(15) 0.0408(17) 0.0442(16) 0.0123(13) 0.0065(13) 0.0123(13)
C34 0.0465(17) 0.0400(17) 0.0437(16) 0.0163(14) 0.0105(14) 0.0189(14)
C35 0.0480(18) 0.0314(15) 0.0486(17) 0.0163(13) 0.0118(14) 0.0122(13)
C36 0.0359(15) 0.0334(15) 0.0386(15) 0.0110(12) 0.0120(12) 0.0111(12)
C41 0.0296(14) 0.0352(15) 0.0478(16) 0.0151(13) 0.0151(13) 0.0095(12)
C42 0.0379(16) 0.0402(17) 0.0569(18) 0.0244(14) 0.0209(14) 0.0144(13)
C43 0.057(2) 0.0399(18) 0.057(2) 0.0108(16) 0.0190(17) 0.0108(16)
C44 0.0396(18) 0.061(2) 0.083(3) 0.033(2) 0.0314(18) 0.0176(16)
C61 0.072(2) 0.0433(19) 0.054(2) 0.0184(16) -0.0010(18) 0.0261(18)
C51 0.0364(16) 0.0334(16) 0.0525(18) 0.0125(14) 0.0112(14) 0.0073(13)
C52 0.050(2) 0.053(2) 0.092(3) 0.021(2) -0.004(2) 0.0126(18)
C53 0.061(3) 0.102(4) 0.083(3) 0.026(3) 0.032(2) -0.005(2)
C54 0.061(2) 0.041(2) 0.080(3) 0.0045(19) 0.005(2) 0.0152(18)
C62 0.086(5) 0.076(4) 0.058(4) 0.016(3) 0.011(3) 0.059(4)
C63 0.053(4) 0.059(4) 0.090(5) 0.026(4) -0.024(4) 0.018(3)
C64 0.097(5) 0.077(4) 0.059(4) 0.044(3) 0.020(4) 0.045(4)

loop_
_geom_bond_atom_site_label_1
_geom_bond_atom_site_label_2
_geom_bond_distance
_geom_bond_site_symmetry_2
_geom_bond_publ_flag
Mo1 C12 1.956(3) . ?
Mo1 C11 1.982(4) . ?
Mo1 C23 2.276(3) . ?
Mo1 C24 2.281(3) . ?
Mo1 C22 2.334(3) . ?
Mo1 C25 2.359(3) . ?
Mo1 C21 2.396(3) . ?
Mo1 P3 2.5065(10) . ?
Mo1 Br1 2.6745(15) . ?
P3 O3 1.609(2) . ?
P3 C42 1.836(3) . ?
P3 C31 1.842(3) . ?
C11 O11 1.133(4) . ?
C12 O12 1.149(4) . ?
C21 C22 1.385(5) . ?
C21 C25 1.404(5) . ?
C22 C23 1.411(5) . ?
C23 C24 1.414(5) . ?
C24 C25 1.415(5) . ?
C31 C32 1.410(4) . ?
C31 C36 1.415(4) . ?
C32 C33 1.377(4) . ?
C32 C41 1.531(4) . ?
C33 C34 1.372(4) . ?
C34 C35 1.387(4) . ?
C34 C61 1.531(4) . ?
C35 C36 1.388(4) . ?
C36 C51 1.539(4) . ?
C41 C43 1.526(4) . ?
C41 C42 1.527(4) . ?
C41 C44 1.539(4) . ?
C61 C74 1.368(19) . ?
C61 C73 1.446(17) . ?
C61 C63 1.500(7) . ?
C61 C62 1.517(7) . ?
C61 C64 1.617(7) . ?
C61 C72 1.680(13) . ?
C51 C52 1.501(5) . ?
C51 C54 1.524(5) . ?
C51 C53 1.544(5) . ?
